data_4306657
loop_
_publ_author_name
'Stephen M. Mansell'
'Christopher A. Russell'
'Duncan F. Wass'

_publ_contact_author
; 
    Dr. Chris Russell
    School of Chemistry
    University of Bristol
    Cantock's Close
    BS8 1TS Bristol
    UK
;
_publ_contact_author_email Chris.Russell@bristol.ac.uk
_publ_contact_author_fax '0117 9290509'
_publ_contact_author_phone '0117 9287599'
_publ_section_title
;
Synthesis and Structural Characterization of Tin Analogues of N-Heterocyclic
Carbenes
;
_journal_name_full 'Inorganic Chemistry'
_journal_page_first 11367
_journal_page_last 11375
_journal_paper_doi 10.1021/ic801479g
_journal_volume 47
_journal_year 2008
_chemical_formula_moiety 'C28 H42 N2 O Sn'
_chemical_formula_sum 'C28 H42 N2 O Sn'
_chemical_formula_weight 541.33
_chemical_name_systematic
; 
 ? 
;
_space_group_IT_number 14
_symmetry_cell_setting monoclinic
_symmetry_space_group_name_Hall '-P 2ybc'
_symmetry_space_group_name_H-M 'P 1 21/c 1'
_atom_sites_solution_hydrogens geom
_atom_sites_solution_primary direct
_atom_sites_solution_secondary difmap
_audit_creation_method SHELXL-97
_cell_angle_alpha 90.00
_cell_angle_beta 97.805(5)
_cell_angle_gamma 90.00
_cell_formula_units_Z 4
_cell_length_a 12.5897(14)
_cell_length_b 17.5722(18)
_cell_length_c 12.2886(13)
_cell_measurement_reflns_used 11666
_cell_measurement_temperature 100(2)
_cell_measurement_theta_max 27.9595
_cell_measurement_theta_min 2.859
_cell_volume 2693.4(5)
_computing_cell_refinement 'APEX-II and SAINT (Bruker, 2001)'
_computing_data_collection 'APEX-II (Bruker, 2004)'
_computing_data_reduction 'SAINT v7.51A (BRUKER)'
_computing_molecular_graphics SHELXTL
_computing_publication_material SHELXTL
_computing_structure_refinement 'SHELXL-97 (Sheldrick, 1997)'
_computing_structure_solution 'SHELXS-97 (Sheldrick, 1990)'
_diffrn_ambient_temperature 100(2)
_diffrn_detector_area_resol_mean '4096x4096pixels / 62x62mm'
_diffrn_measured_fraction_theta_full 0.990
_diffrn_measured_fraction_theta_max 0.990
_diffrn_measurement_device_type 'Bruker Kappa-APEX-II area-detector'
_diffrn_measurement_method '\f and \w scans'
_diffrn_radiation_monochromator graphite
_diffrn_radiation_source 'fine-focus sealed tube'
_diffrn_radiation_type MoK\a
_diffrn_radiation_wavelength 0.71073
_diffrn_reflns_av_R_equivalents 0.0408
_diffrn_reflns_av_sigmaI/netI 0.0363
_diffrn_reflns_limit_h_max 16
_diffrn_reflns_limit_h_min -15
_diffrn_reflns_limit_k_max 23
_diffrn_reflns_limit_k_min -23
_diffrn_reflns_limit_l_max 16
_diffrn_reflns_limit_l_min -16
_diffrn_reflns_number 34851
_diffrn_reflns_theta_full 28.35
_diffrn_reflns_theta_max 28.35
_diffrn_reflns_theta_min 3.18
_diffrn_standards_number 0
_exptl_absorpt_coefficient_mu 0.970
_exptl_absorpt_correction_T_max 0.9545
_exptl_absorpt_correction_T_min 0.8279
_exptl_absorpt_correction_type multi-scan
_exptl_absorpt_process_details SADABS-2007/4
_exptl_crystal_colour Yellow
_exptl_crystal_density_diffrn 1.335
_exptl_crystal_density_method 'not measured'
_exptl_crystal_description Needle
_exptl_crystal_F_000 1128
_exptl_crystal_size_max 0.30
_exptl_crystal_size_mid 0.05
_exptl_crystal_size_min 0.05
_refine_diff_density_max 0.429
_refine_diff_density_min -0.391
_refine_diff_density_rms 0.077
_refine_ls_extinction_method none
_refine_ls_goodness_of_fit_ref 0.832
_refine_ls_hydrogen_treatment constr
_refine_ls_matrix_type full
_refine_ls_number_parameters 297
_refine_ls_number_reflns 6665
_refine_ls_number_restraints 0
_refine_ls_restrained_S_all 0.832
_refine_ls_R_factor_all 0.0396
_refine_ls_R_factor_gt 0.0262
_refine_ls_shift/su_max 0.001
_refine_ls_shift/su_mean 0.000
_refine_ls_structure_factor_coef Fsqd
_refine_ls_weighting_details 'calc w=1/[\s^2^(Fo^2^)+(0.0681P)^2^+0.0000P] where P=(Fo^2^+2Fc^2^)/3'
_refine_ls_weighting_scheme calc
_refine_ls_wR_factor_gt 0.0729
_refine_ls_wR_factor_ref 0.0829
_reflns_number_gt 5393
_reflns_number_total 6665
_reflns_threshold_expression >2sigma(I)
_cod_data_source_file ic801479g_si_001_4.cif
_cod_data_source_block 4
_cod_depositor_comments
;
The following automatic conversions were performed:
'_symmetry_cell_setting' value 'Monoclinic' changed to 'monoclinic'
according to '/home/saulius/struct/CIF-dictionaries/cif_core.dic'
dictionary named 'cif_core.dic' version 2.4.1 from 2010-06-29.

Automatic conversion script
Id: cif_fix_enum 1527 2010-12-29 10:47:43Z saulius 
;
_cod_database_code 4306657

loop_
_symmetry_equiv_pos_as_xyz
'x, y, z'
'-x, y+1/2, -z+1/2'
'-x, -y, -z'
'x, -y-1/2, z-1/2'

loop_
_atom_site_label
_atom_site_type_symbol
_atom_site_fract_x
_atom_site_fract_y
_atom_site_fract_z
_atom_site_U_iso_or_equiv
_atom_site_adp_type
_atom_site_occupancy
_atom_site_symmetry_multiplicity
_atom_site_calc_flag
_atom_site_refinement_flags
_atom_site_disorder_assembly
_atom_site_disorder_group
Sn1 Sn 0.596565(11) 0.306502(7) 0.844654(10) 0.01421(6) Uani 1 1 d . . .
N1 N 0.48283(14) 0.24443(10) 0.74341(14) 0.0168(4) Uani 1 1 d . . .
N2 N 0.73647(14) 0.25566(10) 0.80882(14) 0.0180(4) Uani 1 1 d . . .
O1 O 0.61172(12) 0.34459(8) 0.65670(11) 0.0207(3) Uani 1 1 d . . .
C1 C 0.40217(17) 0.20306(11) 0.78885(17) 0.0170(4) Uani 1 1 d . . .
C2 C 0.31317(18) 0.24121(13) 0.82170(18) 0.0219(5) Uani 1 1 d . . .
C3 C 0.2360(2) 0.19951(14) 0.8658(2) 0.0298(6) Uani 1 1 d . . .
H3 H 0.1771 0.2243 0.8874 0.036 Uiso 1 1 calc R . .
C4 C 0.24547(19) 0.12175(15) 0.8782(2) 0.0323(6) Uani 1 1 d . . .
H4 H 0.1928 0.0945 0.9077 0.039 Uiso 1 1 calc R . .
C5 C 0.33268(19) 0.08405(14) 0.8469(2) 0.0310(6) Uani 1 1 d . . .
H5 H 0.3383 0.0316 0.8559 0.037 Uiso 1 1 calc R . .
C6 C 0.41225(18) 0.12348(12) 0.80223(18) 0.0226(5) Uani 1 1 d . . .
C7 C 0.29844(19) 0.32719(13) 0.8054(2) 0.0261(5) Uani 1 1 d . . .
H7 H 0.3672 0.3481 0.7904 0.031 Uiso 1 1 calc R . .
C8 C 0.2686(3) 0.36752(17) 0.9052(2) 0.0589(10) Uani 1 1 d . . .
H8A H 0.2603 0.4209 0.8899 0.088 Uiso 1 1 calc R . .
H8B H 0.3242 0.3601 0.9659 0.088 Uiso 1 1 calc R . .
H8C H 0.2024 0.3472 0.9232 0.088 Uiso 1 1 calc R . .
C9 C 0.2160(3) 0.34506(15) 0.7072(2) 0.0473(8) Uani 1 1 d . . .
H9A H 0.1475 0.3254 0.7194 0.071 Uiso 1 1 calc R . .
H9B H 0.2371 0.3220 0.6426 0.071 Uiso 1 1 calc R . .
H9C H 0.2110 0.3992 0.6971 0.071 Uiso 1 1 calc R . .
C10 C 0.50801(19) 0.08131(13) 0.7696(2) 0.0285(5) Uani 1 1 d . . .
H10 H 0.5599 0.1194 0.7519 0.034 Uiso 1 1 calc R . .
C11 C 0.5636(2) 0.03164(16) 0.8619(3) 0.0453(7) Uani 1 1 d . . .
H11A H 0.5134 -0.0047 0.8835 0.068 Uiso 1 1 calc R . .
H11B H 0.5899 0.0630 0.9236 0.068 Uiso 1 1 calc R . .
H11C H 0.6224 0.0053 0.8367 0.068 Uiso 1 1 calc R . .
C12 C 0.4766(2) 0.03317(17) 0.6674(3) 0.0503(8) Uani 1 1 d . . .
H12A H 0.4312 -0.0078 0.6844 0.076 Uiso 1 1 calc R . .
H12B H 0.5400 0.0128 0.6428 0.076 Uiso 1 1 calc R . .
H12C H 0.4388 0.0642 0.6105 0.076 Uiso 1 1 calc R . .
C13 C 0.83393(16) 0.26060(12) 0.88148(17) 0.0173(4) Uani 1 1 d . . .
C14 C 0.87635(17) 0.33231(13) 0.91920(18) 0.0193(4) Uani 1 1 d . . .
C15 C 0.96642(18) 0.33402(14) 0.99927(18) 0.0238(5) Uani 1 1 d . . .
H15 H 0.9938 0.3808 1.0250 0.029 Uiso 1 1 calc R . .
C16 C 1.01572(19) 0.26837(14) 1.04103(19) 0.0281(5) Uani 1 1 d . . .
H16 H 1.0744 0.2708 1.0957 0.034 Uiso 1 1 calc R . .
C17 C 0.97705(19) 0.19862(13) 1.0008(2) 0.0263(5) Uani 1 1 d . . .
H17 H 1.0123 0.1544 1.0268 0.032 Uiso 1 1 calc R . .
C18 C 0.88636(19) 0.19310(12) 0.92202(19) 0.0208(5) Uani 1 1 d . . .
C19 C 0.83461(18) 0.40780(12) 0.87197(18) 0.0216(5) Uani 1 1 d . . .
H19 H 0.7692 0.3975 0.8213 0.026 Uiso 1 1 calc R . .
C20 C 0.8053(2) 0.46268(14) 0.9593(2) 0.0344(6) Uani 1 1 d . . .
H20A H 0.7519 0.4398 0.9976 0.052 Uiso 1 1 calc R . .
H20B H 0.7776 0.5089 0.9249 0.052 Uiso 1 1 calc R . .
H20C H 0.8680 0.4738 1.0104 0.052 Uiso 1 1 calc R . .
C21 C 0.9156(2) 0.44418(15) 0.8055(2) 0.0359(6) Uani 1 1 d . . .
H21A H 0.9798 0.4567 0.8536 0.054 Uiso 1 1 calc R . .
H21B H 0.8853 0.4896 0.7707 0.054 Uiso 1 1 calc R . .
H21C H 0.9323 0.4090 0.7505 0.054 Uiso 1 1 calc R . .
C22 C 0.84914(19) 0.11614(12) 0.87751(19) 0.0238(5) Uani 1 1 d . . .
H22 H 0.7754 0.1216 0.8409 0.029 Uiso 1 1 calc R . .
C23 C 0.8496(2) 0.05386(13) 0.9656(2) 0.0330(6) Uani 1 1 d . . .
H23A H 0.9210 0.0478 1.0034 0.049 Uiso 1 1 calc R . .
H23B H 0.8258 0.0067 0.9312 0.049 Uiso 1 1 calc R . .
H23C H 0.8024 0.0682 1.0171 0.049 Uiso 1 1 calc R . .
C24 C 0.9181(2) 0.08813(15) 0.7920(2) 0.0381(6) Uani 1 1 d . . .
H24A H 0.9200 0.1264 0.7365 0.057 Uiso 1 1 calc R . .
H24B H 0.8879 0.0422 0.7588 0.057 Uiso 1 1 calc R . .
H24C H 0.9896 0.0783 0.8272 0.057 Uiso 1 1 calc R . .
C25 C 0.47522(18) 0.24566(12) 0.62393(17) 0.0211(4) Uani 1 1 d . . .
H25A H 0.4016 0.2371 0.5913 0.025 Uiso 1 1 calc R . .
H25B H 0.5194 0.2057 0.5992 0.025 Uiso 1 1 calc R . .
C26 C 0.5130(2) 0.32211(13) 0.58944(19) 0.0250(5) Uani 1 1 d . . .
H26A H 0.5246 0.3199 0.5131 0.030 Uiso 1 1 calc R . .
H26B H 0.4581 0.3599 0.5959 0.030 Uiso 1 1 calc R . .
C27 C 0.7084(2) 0.31071(13) 0.62583(19) 0.0250(5) Uani 1 1 d . . .
H27A H 0.7661 0.3477 0.6364 0.030 Uiso 1 1 calc R . .
H27B H 0.6963 0.2974 0.5485 0.030 Uiso 1 1 calc R . .
C28 C 0.74138(19) 0.24038(14) 0.69255(18) 0.0252(5) Uani 1 1 d . . .
H28A H 0.6939 0.1986 0.6679 0.030 Uiso 1 1 calc R . .
H28B H 0.8138 0.2260 0.6824 0.030 Uiso 1 1 calc R . .

loop_
_atom_site_aniso_label
_atom_site_aniso_U_11
_atom_site_aniso_U_22
_atom_site_aniso_U_33
_atom_site_aniso_U_23
_atom_site_aniso_U_13
_atom_site_aniso_U_12
Sn1 0.01451(9) 0.01333(8) 0.01514(9) -0.00199(5) 0.00333(6) -0.00124(5)
N1 0.0172(9) 0.0169(8) 0.0160(8) -0.0016(7) 0.0018(7) -0.0033(7)
N2 0.0157(9) 0.0202(9) 0.0186(8) -0.0036(7) 0.0036(7) 0.0013(7)
O1 0.0258(8) 0.0189(8) 0.0173(7) 0.0016(6) 0.0027(6) -0.0032(6)
C1 0.0170(10) 0.0145(10) 0.0185(10) -0.0017(7) -0.0012(8) -0.0021(8)
C2 0.0196(11) 0.0220(11) 0.0239(11) -0.0061(9) 0.0019(9) -0.0032(9)
C3 0.0187(12) 0.0347(14) 0.0368(14) -0.0056(10) 0.0059(10) -0.0027(10)
C4 0.0224(12) 0.0358(14) 0.0394(14) 0.0053(11) 0.0074(11) -0.0121(11)
C5 0.0264(12) 0.0223(12) 0.0424(14) 0.0073(10) -0.0022(11) -0.0053(10)
C6 0.0204(11) 0.0183(10) 0.0280(11) 0.0000(9) -0.0007(9) -0.0033(9)
C7 0.0170(11) 0.0206(10) 0.0405(14) -0.0074(10) 0.0035(10) -0.0001(9)
C8 0.100(3) 0.0347(15) 0.0360(16) -0.0103(13) -0.0108(17) 0.0297(17)
C9 0.076(2) 0.0256(14) 0.0359(15) 0.0017(11) -0.0074(15) 0.0032(14)
C10 0.0262(12) 0.0147(10) 0.0441(14) -0.0009(10) 0.0030(10) 0.0001(9)
C11 0.0360(15) 0.0302(14) 0.069(2) 0.0109(14) 0.0042(14) 0.0105(13)
C12 0.0395(16) 0.0411(16) 0.068(2) -0.0271(15) -0.0023(15) 0.0086(13)
C13 0.0133(10) 0.0225(11) 0.0172(10) -0.0013(8) 0.0061(8) -0.0017(8)
C14 0.0162(10) 0.0227(10) 0.0199(10) -0.0022(9) 0.0058(8) -0.0008(9)
C15 0.0191(11) 0.0272(11) 0.0243(11) -0.0013(9) 0.0006(9) -0.0034(10)
C16 0.0206(11) 0.0343(14) 0.0279(12) -0.0004(10) -0.0029(10) 0.0016(10)
C17 0.0213(12) 0.0291(13) 0.0287(12) 0.0040(9) 0.0036(10) 0.0056(9)
C18 0.0177(11) 0.0231(11) 0.0234(11) 0.0003(8) 0.0088(9) 0.0029(8)
C19 0.0203(11) 0.0196(11) 0.0242(11) -0.0015(8) -0.0001(9) -0.0053(9)
C20 0.0359(14) 0.0280(13) 0.0364(14) -0.0110(11) -0.0059(11) 0.0045(11)
C21 0.0306(13) 0.0372(14) 0.0391(14) 0.0120(11) 0.0024(11) -0.0119(11)
C22 0.0261(12) 0.0194(11) 0.0262(11) -0.0017(9) 0.0051(9) 0.0039(9)
C23 0.0442(16) 0.0208(11) 0.0345(14) -0.0003(10) 0.0074(12) 0.0048(11)
C24 0.0447(16) 0.0344(14) 0.0386(14) -0.0098(11) 0.0175(12) 0.0068(12)
C25 0.0217(11) 0.0222(10) 0.0186(10) -0.0029(8) -0.0003(9) -0.0022(9)
C26 0.0279(12) 0.0276(11) 0.0182(11) 0.0038(9) -0.0016(9) 0.0022(10)
C27 0.0248(12) 0.0354(13) 0.0164(10) -0.0039(9) 0.0092(9) -0.0092(10)
C28 0.0212(11) 0.0344(13) 0.0209(11) -0.0092(9) 0.0058(9) 0.0009(10)

loop_
_atom_type_symbol
_atom_type_description
_atom_type_scat_dispersion_real
_atom_type_scat_dispersion_imag
_atom_type_scat_source
C C 0.0033 0.0016 'International Tables Vol C Tables 4.2.6.8 and 6.1.1.4'
H H 0.0000 0.0000 'International Tables Vol C Tables 4.2.6.8 and 6.1.1.4'
N N 0.0061 0.0033 'International Tables Vol C Tables 4.2.6.8 and 6.1.1.4'
O O 0.0106 0.0060 'International Tables Vol C Tables 4.2.6.8 and 6.1.1.4'
Sn Sn -0.6537 1.4246 'International Tables Vol C Tables 4.2.6.8 and 6.1.1.4'

loop_
_geom_angle_atom_site_label_1
_geom_angle_atom_site_label_2
_geom_angle_atom_site_label_3
_geom_angle
_geom_angle_site_symmetry_1
_geom_angle_site_symmetry_3
_geom_angle_publ_flag
N1 Sn1 N2 100.55(7) . . ?
N1 Sn1 O1 73.29(6) . . ?
N2 Sn1 O1 74.88(6) . . ?
C1 N1 C25 116.72(16) . . ?
C1 N1 Sn1 120.29(13) . . ?
C25 N1 Sn1 122.79(13) . . ?
C13 N2 C28 118.56(17) . . ?
C13 N2 Sn1 121.78(13) . . ?
C28 N2 Sn1 115.84(13) . . ?
C26 O1 C27 115.05(17) . . ?
C26 O1 Sn1 107.09(12) . . ?
C27 O1 Sn1 108.15(12) . . ?
C2 C1 C6 120.0(2) . . ?
C2 C1 N1 120.40(18) . . ?
C6 C1 N1 119.6(2) . . ?
C3 C2 C1 119.1(2) . . ?
C3 C2 C7 119.6(2) . . ?
C1 C2 C7 121.2(2) . . ?
C4 C3 C2 120.9(2) . . ?
C4 C3 H3 119.6 . . ?
C2 C3 H3 119.6 . . ?
C3 C4 C5 120.3(2) . . ?
C3 C4 H4 119.8 . . ?
C5 C4 H4 119.8 . . ?
C4 C5 C6 120.9(2) . . ?
C4 C5 H5 119.6 . . ?
C6 C5 H5 119.6 . . ?
C5 C6 C1 118.8(2) . . ?
C5 C6 C10 120.2(2) . . ?
C1 C6 C10 121.1(2) . . ?
C8 C7 C9 109.4(2) . . ?
C8 C7 C2 113.3(2) . . ?
C9 C7 C2 111.5(2) . . ?
C8 C7 H7 107.5 . . ?
C9 C7 H7 107.5 . . ?
C2 C7 H7 107.5 . . ?
C7 C8 H8A 109.5 . . ?
C7 C8 H8B 109.5 . . ?
H8A C8 H8B 109.5 . . ?
C7 C8 H8C 109.5 . . ?
H8A C8 H8C 109.5 . . ?
H8B C8 H8C 109.5 . . ?
C7 C9 H9A 109.5 . . ?
C7 C9 H9B 109.5 . . ?
H9A C9 H9B 109.5 . . ?
C7 C9 H9C 109.5 . . ?
H9A C9 H9C 109.5 . . ?
H9B C9 H9C 109.5 . . ?
C6 C10 C12 111.3(2) . . ?
C6 C10 C11 112.6(2) . . ?
C12 C10 C11 109.7(2) . . ?
C6 C10 H10 107.7 . . ?
C12 C10 H10 107.7 . . ?
C11 C10 H10 107.7 . . ?
C10 C11 H11A 109.5 . . ?
C10 C11 H11B 109.5 . . ?
H11A C11 H11B 109.5 . . ?
C10 C11 H11C 109.5 . . ?
H11A C11 H11C 109.5 . . ?
H11B C11 H11C 109.5 . . ?
C10 C12 H12A 109.5 . . ?
C10 C12 H12B 109.5 . . ?
H12A C12 H12B 109.5 . . ?
C10 C12 H12C 109.5 . . ?
H12A C12 H12C 109.5 . . ?
H12B C12 H12C 109.5 . . ?
C18 C13 N2 119.51(19) . . ?
C18 C13 C14 119.5(2) . . ?
N2 C13 C14 120.92(19) . . ?
C15 C14 C13 118.8(2) . . ?
C15 C14 C19 117.2(2) . . ?
C13 C14 C19 123.82(19) . . ?
C16 C15 C14 121.8(2) . . ?
C16 C15 H15 119.1 . . ?
C14 C15 H15 119.1 . . ?
C15 C16 C17 119.3(2) . . ?
C15 C16 H16 120.3 . . ?
C17 C16 H16 120.3 . . ?
C16 C17 C18 121.6(2) . . ?
C16 C17 H17 119.2 . . ?
C18 C17 H17 119.2 . . ?
C17 C18 C13 118.97(19) . . ?
C17 C18 C22 119.87(19) . . ?
C13 C18 C22 121.1(2) . . ?
C14 C19 C21 110.45(19) . . ?
C14 C19 C20 112.89(19) . . ?
C21 C19 C20 110.7(2) . . ?
C14 C19 H19 107.5 . . ?
C21 C19 H19 107.5 . . ?
C20 C19 H19 107.5 . . ?
C19 C20 H20A 109.5 . . ?
C19 C20 H20B 109.5 . . ?
H20A C20 H20B 109.5 . . ?
C19 C20 H20C 109.5 . . ?
H20A C20 H20C 109.5 . . ?
H20B C20 H20C 109.5 . . ?
C19 C21 H21A 109.5 . . ?
C19 C21 H21B 109.5 . . ?
H21A C21 H21B 109.5 . . ?
C19 C21 H21C 109.5 . . ?
H21A C21 H21C 109.5 . . ?
H21B C21 H21C 109.5 . . ?
C18 C22 C24 111.1(2) . . ?
C18 C22 C23 114.27(19) . . ?
C24 C22 C23 107.8(2) . . ?
C18 C22 H22 107.8 . . ?
C24 C22 H22 107.8 . . ?
C23 C22 H22 107.8 . . ?
C22 C23 H23A 109.5 . . ?
C22 C23 H23B 109.5 . . ?
H23A C23 H23B 109.5 . . ?
C22 C23 H23C 109.5 . . ?
H23A C23 H23C 109.5 . . ?
H23B C23 H23C 109.5 . . ?
C22 C24 H24A 109.5 . . ?
C22 C24 H24B 109.5 . . ?
H24A C24 H24B 109.5 . . ?
C22 C24 H24C 109.5 . . ?
H24A C24 H24C 109.5 . . ?
H24B C24 H24C 109.5 . . ?
N1 C25 C26 108.46(17) . . ?
N1 C25 H25A 110.0 . . ?
C26 C25 H25A 110.0 . . ?
N1 C25 H25B 110.0 . . ?
C26 C25 H25B 110.0 . . ?
H25A C25 H25B 108.4 . . ?
O1 C26 C25 111.20(17) . . ?
O1 C26 H26A 109.4 . . ?
C25 C26 H26A 109.4 . . ?
O1 C26 H26B 109.4 . . ?
C25 C26 H26B 109.4 . . ?
H26A C26 H26B 108.0 . . ?
O1 C27 C28 111.88(18) . . ?
O1 C27 H27A 109.2 . . ?
C28 C27 H27A 109.2 . . ?
O1 C27 H27B 109.2 . . ?
C28 C27 H27B 109.2 . . ?
H27A C27 H27B 107.9 . . ?
N2 C28 C27 109.57(18) . . ?
N2 C28 H28A 109.8 . . ?
C27 C28 H28A 109.8 . . ?
N2 C28 H28B 109.8 . . ?
C27 C28 H28B 109.8 . . ?
H28A C28 H28B 108.2 . . ?

loop_
_geom_bond_atom_site_label_1
_geom_bond_atom_site_label_2
_geom_bond_distance
_geom_bond_site_symmetry_2
_geom_bond_publ_flag
Sn1 N1 2.0746(17) . ?
Sn1 N2 2.0748(18) . ?
Sn1 O1 2.4369(14) . ?
N1 C1 1.423(3) . ?
N1 C25 1.459(3) . ?
N2 C13 1.419(3) . ?
N2 C28 1.463(3) . ?
O1 C26 1.451(3) . ?
O1 C27 1.451(3) . ?
C1 C2 1.411(3) . ?
C1 C6 1.412(3) . ?
C2 C3 1.384(3) . ?
C2 C7 1.532(3) . ?
C3 C4 1.378(3) . ?
C3 H3 0.9300 . ?
C4 C5 1.381(4) . ?
C4 H4 0.9300 . ?
C5 C6 1.391(3) . ?
C5 H5 0.9300 . ?
C6 C10 1.515(3) . ?
C7 C8 1.507(4) . ?
C7 C9 1.514(4) . ?
C7 H7 0.9800 . ?
C8 H8A 0.9600 . ?
C8 H8B 0.9600 . ?
C8 H8C 0.9600 . ?
C9 H9A 0.9600 . ?
C9 H9B 0.9600 . ?
C9 H9C 0.9600 . ?
C10 C12 1.521(4) . ?
C10 C11 1.524(3) . ?
C10 H10 0.9800 . ?
C11 H11A 0.9600 . ?
C11 H11B 0.9600 . ?
C11 H11C 0.9600 . ?
C12 H12A 0.9600 . ?
C12 H12B 0.9600 . ?
C12 H12C 0.9600 . ?
C13 C18 1.415(3) . ?
C13 C14 1.422(3) . ?
C14 C15 1.397(3) . ?
C14 C19 1.513(3) . ?
C15 C16 1.376(3) . ?
C15 H15 0.9300 . ?
C16 C17 1.385(3) . ?
C16 H16 0.9300 . ?
C17 C18 1.396(3) . ?
C17 H17 0.9300 . ?
C18 C22 1.509(3) . ?
C19 C21 1.530(3) . ?
C19 C20 1.525(3) . ?
C19 H19 0.9800 . ?
C20 H20A 0.9600 . ?
C20 H20B 0.9600 . ?
C20 H20C 0.9600 . ?
C21 H21A 0.9600 . ?
C21 H21B 0.9600 . ?
C21 H21C 0.9600 . ?
C22 C24 1.532(3) . ?
C22 C23 1.539(3) . ?
C22 H22 0.9800 . ?
C23 H23A 0.9600 . ?
C23 H23B 0.9600 . ?
C23 H23C 0.9600 . ?
C24 H24A 0.9600 . ?
C24 H24B 0.9600 . ?
C24 H24C 0.9600 . ?
C25 C26 1.505(3) . ?
C25 H25A 0.9700 . ?
C25 H25B 0.9700 . ?
C26 H26A 0.9700 . ?
C26 H26B 0.9700 . ?
C27 C28 1.510(3) . ?
C27 H27A 0.9700 . ?
C27 H27B 0.9700 . ?
C28 H28A 0.9700 . ?
C28 H28B 0.9700 . ?

loop_
_geom_torsion_atom_site_label_1
_geom_torsion_atom_site_label_2
_geom_torsion_atom_site_label_3
_geom_torsion_atom_site_label_4
_geom_torsion
_geom_torsion_site_symmetry_1
_geom_torsion_site_symmetry_2
_geom_torsion_site_symmetry_3
_geom_torsion_site_symmetry_4
_geom_torsion_publ_flag
N2 Sn1 N1 C1 121.41(15) . . . . ?
O1 Sn1 N1 C1 -168.03(16) . . . . ?
N2 Sn1 N1 C25 -63.81(16) . . . . ?
O1 Sn1 N1 C25 6.75(15) . . . . ?
N1 Sn1 N2 C13 -159.10(15) . . . . ?
O1 Sn1 N2 C13 131.59(16) . . . . ?
N1 Sn1 N2 C28 43.24(16) . . . . ?
O1 Sn1 N2 C28 -26.07(14) . . . . ?
N1 Sn1 O1 C26 18.45(13) . . . . ?
N2 Sn1 O1 C26 124.66(14) . . . . ?
N1 Sn1 O1 C27 -106.08(13) . . . . ?
N2 Sn1 O1 C27 0.12(12) . . . . ?
C25 N1 C1 C2 -98.0(2) . . . . ?
Sn1 N1 C1 C2 77.1(2) . . . . ?
C25 N1 C1 C6 82.8(2) . . . . ?
Sn1 N1 C1 C6 -102.1(2) . . . . ?
C6 C1 C2 C3 -0.7(3) . . . . ?
N1 C1 C2 C3 -179.9(2) . . . . ?
C6 C1 C2 C7 -178.3(2) . . . . ?
N1 C1 C2 C7 2.5(3) . . . . ?
C1 C2 C3 C4 0.2(4) . . . . ?
C7 C2 C3 C4 177.9(2) . . . . ?
C2 C3 C4 C5 0.3(4) . . . . ?
C3 C4 C5 C6 -0.2(4) . . . . ?
C4 C5 C6 C1 -0.2(3) . . . . ?
C4 C5 C6 C10 179.3(2) . . . . ?
C2 C1 C6 C5 0.7(3) . . . . ?
N1 C1 C6 C5 179.9(2) . . . . ?
C2 C1 C6 C10 -178.9(2) . . . . ?
N1 C1 C6 C10 0.4(3) . . . . ?
C3 C2 C7 C8 48.3(3) . . . . ?
C1 C2 C7 C8 -134.1(2) . . . . ?
C3 C2 C7 C9 -75.6(3) . . . . ?
C1 C2 C7 C9 102.0(3) . . . . ?
C5 C6 C10 C12 71.6(3) . . . . ?
C1 C6 C10 C12 -108.9(3) . . . . ?
C5 C6 C10 C11 -52.1(3) . . . . ?
C1 C6 C10 C11 127.4(2) . . . . ?
C28 N2 C13 C18 -80.6(3) . . . . ?
Sn1 N2 C13 C18 122.34(18) . . . . ?
C28 N2 C13 C14 103.2(2) . . . . ?
Sn1 N2 C13 C14 -53.9(2) . . . . ?
C18 C13 C14 C15 -2.8(3) . . . . ?
N2 C13 C14 C15 173.5(2) . . . . ?
C18 C13 C14 C19 172.6(2) . . . . ?
N2 C13 C14 C19 -11.1(3) . . . . ?
C13 C14 C15 C16 1.0(3) . . . . ?
C19 C14 C15 C16 -174.7(2) . . . . ?
C14 C15 C16 C17 1.8(4) . . . . ?
C15 C16 C17 C18 -2.8(4) . . . . ?
C16 C17 C18 C13 0.9(4) . . . . ?
C16 C17 C18 C22 177.9(2) . . . . ?
N2 C13 C18 C17 -174.5(2) . . . . ?
C14 C13 C18 C17 1.8(3) . . . . ?
N2 C13 C18 C22 8.6(3) . . . . ?
C14 C13 C18 C22 -175.09(19) . . . . ?
C15 C14 C19 C21 66.8(3) . . . . ?
C13 C14 C19 C21 -108.7(2) . . . . ?
C15 C14 C19 C20 -57.8(3) . . . . ?
C13 C14 C19 C20 126.7(2) . . . . ?
C17 C18 C22 C24 -78.0(3) . . . . ?
C13 C18 C22 C24 98.9(3) . . . . ?
C17 C18 C22 C23 44.1(3) . . . . ?
C13 C18 C22 C23 -139.0(2) . . . . ?
C1 N1 C25 C26 144.96(19) . . . . ?
Sn1 N1 C25 C26 -30.0(2) . . . . ?
C27 O1 C26 C25 80.6(2) . . . . ?
Sn1 O1 C26 C25 -39.6(2) . . . . ?
N1 C25 C26 O1 45.7(3) . . . . ?
C26 O1 C27 C28 -95.5(2) . . . . ?
Sn1 O1 C27 C28 24.2(2) . . . . ?
C13 N2 C28 C27 -109.9(2) . . . . ?
Sn1 N2 C28 C27 48.5(2) . . . . ?
O1 C27 C28 N2 -46.3(2) . . . . ?
